data_4074752
loop_
_publ_author_name
'Sangtrirutnugul, Preeyanuch'
'Stradiotto, Mark'
'Tilley, T. Don'

_publ_section_title
;
 Rhodium Complexes Containing a Tridentate Bis(8-quinolyl)methylsilyl
 Ligand:&#x00A0; Synthesis and Reactivity
;
_journal_issue 7
_journal_name_full Organometallics
_journal_page_first 1607
_journal_paper_doi 10.1021/om050859v
_journal_volume 25
_journal_year 2006
_chemical_formula_moiety 'C37 H31 N2 P Rh Si, C24 B F20'
_chemical_formula_sum 'C61 H31 B F20 N2 P Rh Si'
_chemical_formula_weight 1344.67
_space_group_IT_number 2
_symmetry_cell_setting triclinic
_symmetry_Int_Tables_number 2
_symmetry_space_group_name_Hall '-P 1'
_symmetry_space_group_name_H-M 'P -1'
_audit_creation_date 'Sat Oct  1 15:49:40 2005'
_audit_creation_method 'by teXsan'
_cell_angle_alpha 89.736(1)
_cell_angle_beta 72.000(1)
_cell_angle_gamma 88.186(1)
_cell_formula_units_Z 2
_cell_length_a 13.978(1)
_cell_length_b 15.035(1)
_cell_length_c 15.397(1)
_cell_measurement_reflns_used 4417
_cell_measurement_temperature 117.2
_cell_measurement_theta_max 12.4
_cell_measurement_theta_min 0.9
_cell_volume 3075.9(4)
_computing_cell_refinement 'Bruker-AXS SAINT v6.40'
_computing_data_collection 'Bruker-AXS SMART v5.054'
_computing_data_reduction 'Bruker-AXS SAINT v6.40'
_computing_publication_material teXsan
_computing_structure_refinement teXsan
_computing_structure_solution SIR97
_diffrn_measured_fraction_theta_full 0.9276
_diffrn_measured_fraction_theta_max 0.9276
_diffrn_measurement_device_type 'Bruker SMART 1000'
_diffrn_measurement_method \w-scans
_diffrn_radiation_type 'Mo K\a'
_diffrn_radiation_wavelength 0.7107
_diffrn_reflns_av_R_equivalents 0.043
_diffrn_reflns_limit_h_max 16
_diffrn_reflns_limit_h_min 0
_diffrn_reflns_limit_k_max 17
_diffrn_reflns_limit_k_min -17
_diffrn_reflns_limit_l_max 18
_diffrn_reflns_limit_l_min -17
_diffrn_reflns_number 15537
_diffrn_reflns_theta_full 24.72
_diffrn_reflns_theta_max 24.72
_diffrn_standards_decay_% 0
_diffrn_standards_interval_count 0
_diffrn_standards_interval_time 0
_diffrn_standards_number 0
_exptl_absorpt_coefficient_mu 0.422
_exptl_absorpt_correction_T_max 0.930
_exptl_absorpt_correction_T_min 0.920
_exptl_absorpt_correction_type empirical
_exptl_absorpt_process_details 'Blessing, 1995'
_exptl_crystal_colour yellow
_exptl_crystal_density_diffrn 1.452
_exptl_crystal_density_method 'not measured'
_exptl_crystal_description block
_exptl_crystal_F_000 1340.00
_exptl_crystal_size_max 0.200
_exptl_crystal_size_mid 0.140
_exptl_crystal_size_min 0.140
_refine_diff_density_max 1.08
_refine_diff_density_min -0.88
_refine_ls_extinction_method none
_refine_ls_goodness_of_fit_ref 3.661
_refine_ls_hydrogen_treatment constr
_refine_ls_number_parameters 477
_refine_ls_number_reflns 5519
_refine_ls_R_factor_all 0.0710
_refine_ls_R_factor_gt 0.0711
_refine_ls_shift/su_max 0.0041
_refine_ls_structure_factor_coef F
_refine_ls_weighting_details 'w = 1/[\s^2^(Fo) + 0.00022|Fo|^2^]'
_refine_ls_weighting_scheme calc
_refine_ls_wR_factor_all 0.1167
_refine_ls_wR_factor_ref 0.1167
_reflns_number_gt 5519
_reflns_number_total 9732
_reflns_threshold_expression F^2^>3.0\s(F^2^)
_cod_data_source_file om050859vsi20051005_011045.cif
_cod_data_source_block nuch3
_cod_original_formula_sum 'C61 H31 B F20 N2 P Rh Si '
_cod_database_code 4074752

loop_
_symmetry_equiv_pos_as_xyz
x,y,z
-x,-y,-z

loop_
_atom_site_label
_atom_site_type_symbol
_atom_site_fract_x
_atom_site_fract_y
_atom_site_fract_z
_atom_site_U_iso_or_equiv
_atom_site_adp_type
_atom_site_occupancy
_atom_site_calc_flag
Rh1 Rh 0.51154(9) 0.31660(9) -0.00579(9) 0.0171(4) Uani 1.00 d
P1 P 0.6712(3) 0.3601(3) -0.0516(3) 0.018(1) Uani 1.00 d
Si1 Si 0.5150(3) 0.2387(3) -0.1302(3) 0.019(1) Uani 1.00 d
F1 F 0.9969(6) 0.2322(6) 0.2943(5) 0.029(3) Uani 1.00 d
F2 F 1.0593(7) 0.0720(6) 0.2214(7) 0.051(3) Uani 1.00 d
F3 F 0.9215(7) -0.0547(6) 0.2232(7) 0.058(4) Uani 1.00 d
F4 F 0.7209(7) -0.0133(6) 0.2947(6) 0.043(3) Uani 1.00 d
F5 F 0.6581(6) 0.1433(5) 0.3696(6) 0.030(3) Uani 1.00 d
F6 F 0.7899(6) 0.4851(6) 0.4291(6) 0.038(3) Uani 1.00 d
F7 F 0.8556(8) 0.6249(7) 0.3220(7) 0.062(4) Uani 1.00 d
F8 F 0.9612(8) 0.6000(7) 0.1421(7) 0.064(4) Uani 1.00 d
F9 F 0.9802(7) 0.4319(7) 0.0692(6) 0.057(4) Uani 1.00 d
F10 F 0.9012(6) 0.2954(6) 0.1701(5) 0.033(3) Uani 1.00 d
F11 F 0.7247(6) 0.1861(6) 0.5348(5) 0.029(3) Uani 1.00 d
F12 F 0.8079(7) 0.1477(6) 0.6639(6) 0.039(3) Uani 1.00 d
F13 F 0.9772(7) 0.2313(7) 0.6692(6) 0.053(4) Uani 1.00 d
F14 F 1.0588(7) 0.3554(7) 0.5381(6) 0.057(4) Uani 1.00 d
F15 F 0.9798(6) 0.3922(6) 0.4080(6) 0.038(3) Uani 1.00 d
F16 F 0.6695(6) 0.2912(5) 0.2625(5) 0.026(3) Uani 1.00 d
F17 F 0.4726(6) 0.3326(6) 0.3055(6) 0.036(3) Uani 1.00 d
F18 F 0.3686(7) 0.3964(7) 0.4753(6) 0.050(3) Uani 1.00 d
F19 F 0.4645(6) 0.4152(6) 0.6029(6) 0.042(3) Uani 1.00 d
F20 F 0.6606(6) 0.3730(6) 0.5626(5) 0.032(3) Uani 1.00 d
N1 N 0.3589(9) 0.2909(8) 0.0402(8) 0.020(4) Uani 1.00 d
N2 N 0.5456(8) 0.1915(8) 0.0481(8) 0.021(4) Uani 1.00 d
C1 C 0.301(1) 0.314(1) 0.123(1) 0.034(5) Uiso 1.00 d
C2 C 0.195(1) 0.303(1) 0.155(1) 0.039(5) Uiso 1.00 d
C3 C 0.149(1) 0.269(1) 0.098(1) 0.034(5) Uiso 1.00 d
C4 C 0.207(1) 0.243(1) 0.008(1) 0.026(4) Uiso 1.00 d
C5 C 0.163(1) 0.210(1) -0.056(1) 0.040(5) Uiso 1.00 d
C6 C 0.223(1) 0.188(1) -0.144(1) 0.039(5) Uiso 1.00 d
C7 C 0.329(1) 0.197(1) -0.167(1) 0.033(4) Uiso 1.00 d
C8 C 0.376(1) 0.2288(10) -0.107(1) 0.022(4) Uiso 1.00 d
C9 C 0.313(1) 0.2539(10) -0.0170(10) 0.019(4) Uiso 1.00 d
C10 C 0.549(1) 0.178(1) 0.133(1) 0.025(4) Uiso 1.00 d
C11 C 0.587(1) 0.102(1) 0.164(1) 0.039(5) Uiso 1.00 d
C12 C 0.625(1) 0.035(1) 0.105(1) 0.035(5) Uiso 1.00 d
C13 C 0.622(1) 0.042(1) 0.012(1) 0.027(4) Uiso 1.00 d
C14 C 0.664(1) -0.026(1) -0.056(1) 0.034(5) Uiso 1.00 d
C15 C 0.659(1) -0.015(1) -0.143(1) 0.036(5) Uiso 1.00 d
C16 C 0.613(1) 0.064(1) -0.168(1) 0.029(4) Uiso 1.00 d
C17 C 0.573(1) 0.1321(10) -0.104(1) 0.023(4) Uiso 1.00 d
C18 C 0.579(1) 0.120(1) -0.013(1) 0.023(4) Uiso 1.00 d
C19 C 0.574(1) 0.267(1) -0.251(1) 0.029(4) Uiso 1.00 d
C20 C 0.679(1) 0.4374(9) 0.0346(9) 0.013(3) Uiso 1.00 d
C21 C 0.606(1) 0.439(1) 0.119(1) 0.023(4) Uiso 1.00 d
C22 C 0.609(1) 0.496(1) 0.189(1) 0.027(4) Uiso 1.00 d
C23 C 0.685(1) 0.554(1) 0.174(1) 0.033(4) Uiso 1.00 d
C24 C 0.761(1) 0.555(1) 0.089(1) 0.030(4) Uiso 1.00 d
C25 C 0.757(1) 0.498(1) 0.0216(10) 0.022(4) Uiso 1.00 d
C26 C 0.763(1) 0.2722(9) -0.0520(9) 0.017(4) Uiso 1.00 d
C27 C 0.790(1) 0.2525(10) 0.0255(10) 0.022(4) Uiso 1.00 d
C28 C 0.849(1) 0.178(1) 0.029(1) 0.030(4) Uiso 1.00 d
C29 C 0.882(1) 0.122(1) -0.049(1) 0.033(4) Uiso 1.00 d
C30 C 0.857(1) 0.140(1) -0.126(1) 0.027(4) Uiso 1.00 d
C31 C 0.797(1) 0.2148(10) -0.1267(10) 0.021(4) Uiso 1.00 d
C32 C 0.722(1) 0.4158(9) -0.1602(9) 0.016(4) Uiso 1.00 d
C33 C 0.826(1) 0.416(1) -0.203(1) 0.031(4) Uiso 1.00 d
C34 C 0.866(1) 0.461(1) -0.288(1) 0.029(4) Uiso 1.00 d
C35 C 0.801(1) 0.503(1) -0.326(1) 0.030(4) Uiso 1.00 d
C36 C 0.698(1) 0.504(1) -0.283(1) 0.031(4) Uiso 1.00 d
C37 C 0.659(1) 0.4600(9) -0.1983(10) 0.020(4) Uiso 1.00 d
C38 C 0.825(1) 0.2010(10) 0.3329(10) 0.021(4) Uiso 1.00 d
C39 C 0.924(1) 0.172(1) 0.295(1) 0.026(4) Uiso 1.00 d
C40 C 0.959(1) 0.089(1) 0.259(1) 0.032(4) Uiso 1.00 d
C41 C 0.892(1) 0.026(1) 0.257(1) 0.036(5) Uiso 1.00 d
C42 C 0.791(1) 0.048(1) 0.294(1) 0.031(4) Uiso 1.00 d
C43 C 0.762(1) 0.131(1) 0.330(1) 0.026(4) Uiso 1.00 d
C44 C 0.844(1) 0.3832(10) 0.308(1) 0.022(4) Uiso 1.00 d
C45 C 0.835(1) 0.470(1) 0.339(1) 0.031(4) Uiso 1.00 d
C46 C 0.871(1) 0.544(1) 0.286(1) 0.040(5) Uiso 1.00 d
C47 C 0.924(1) 0.528(1) 0.194(1) 0.034(5) Uiso 1.00 d
C48 C 0.933(1) 0.448(1) 0.158(1) 0.033(4) Uiso 1.00 d
C49 C 0.892(1) 0.376(1) 0.212(1) 0.030(4) Uiso 1.00 d
C50 C 0.845(1) 0.2939(10) 0.4646(10) 0.022(4) Uiso 1.00 d
C51 C 0.807(1) 0.231(1) 0.536(1) 0.025(4) Uiso 1.00 d
C52 C 0.850(1) 0.209(1) 0.602(1) 0.030(4) Uiso 1.00 d
C53 C 0.933(1) 0.251(1) 0.604(1) 0.032(4) Uiso 1.00 d
C54 C 0.975(1) 0.312(1) 0.539(1) 0.035(5) Uiso 1.00 d
C55 C 0.930(1) 0.332(1) 0.473(1) 0.026(4) Uiso 1.00 d
C56 C 0.677(1) 0.3266(10) 0.4109(10) 0.022(4) Uiso 1.00 d
C57 C 0.622(1) 0.322(1) 0.350(1) 0.023(4) Uiso 1.00 d
C58 C 0.521(1) 0.343(1) 0.371(1) 0.027(4) Uiso 1.00 d
C59 C 0.467(1) 0.374(1) 0.456(1) 0.029(4) Uiso 1.00 d
C60 C 0.518(1) 0.383(1) 0.518(1) 0.024(4) Uiso 1.00 d
C61 C 0.617(1) 0.3600(10) 0.496(1) 0.022(4) Uiso 1.00 d
B1 B 0.795(1) 0.302(1) 0.379(1) 0.020(4) Uiso 1.00 d
H1 H 0.485(9) 0.418(8) -0.041(9) 0.0326 Uiso 1.00 calc
H2 H 0.3316 0.3391 0.1633 0.0401 Uiso 1.00 calc
H3 H 0.1570 0.3197 0.2154 0.0469 Uiso 1.00 calc
H4 H 0.0776 0.2619 0.1180 0.0405 Uiso 1.00 calc
H5 H 0.0926 0.2035 -0.0385 0.0470 Uiso 1.00 calc
H6 H 0.1938 0.1664 -0.1872 0.0467 Uiso 1.00 calc
H7 H 0.3696 0.1820 -0.2274 0.0391 Uiso 1.00 calc
H8 H 0.5230 0.2249 0.1760 0.0299 Uiso 1.00 calc
H9 H 0.5865 0.0980 0.2256 0.0471 Uiso 1.00 calc
H10 H 0.6540 -0.0172 0.1237 0.0418 Uiso 1.00 calc
H11 H 0.6943 -0.0785 -0.0409 0.0406 Uiso 1.00 calc
H12 H 0.6860 -0.0604 -0.1872 0.0432 Uiso 1.00 calc
H13 H 0.6105 0.0696 -0.2289 0.0343 Uiso 1.00 calc
H14 H 0.6440 0.2741 -0.2618 0.0338 Uiso 1.00 calc
H15 H 0.5637 0.2208 -0.2883 0.0338 Uiso 1.00 calc
H16 H 0.5443 0.3212 -0.2639 0.0338 Uiso 1.00 calc
H17 H 0.5521 0.3994 0.1293 0.0269 Uiso 1.00 calc
H18 H 0.5586 0.4938 0.2462 0.0321 Uiso 1.00 calc
H19 H 0.6873 0.5942 0.2214 0.0398 Uiso 1.00 calc
H20 H 0.8137 0.5962 0.0781 0.0365 Uiso 1.00 calc
H21 H 0.8089 0.4990 -0.0355 0.0261 Uiso 1.00 calc
H22 H 0.7682 0.2911 0.0771 0.0260 Uiso 1.00 calc
H23 H 0.8664 0.1649 0.0824 0.0354 Uiso 1.00 calc
H24 H 0.9231 0.0705 -0.0468 0.0391 Uiso 1.00 calc
H25 H 0.8800 0.1024 -0.1782 0.0323 Uiso 1.00 calc
H26 H 0.7781 0.2275 -0.1800 0.0248 Uiso 1.00 calc
H27 H 0.8697 0.3853 -0.1759 0.0370 Uiso 1.00 calc
H28 H 0.9364 0.4606 -0.3177 0.0343 Uiso 1.00 calc
H29 H 0.8272 0.5330 -0.3833 0.0359 Uiso 1.00 calc
H30 H 0.6535 0.5348 -0.3093 0.0372 Uiso 1.00 calc
H31 H 0.5885 0.4614 -0.1681 0.0233 Uiso 1.00 calc

loop_
_atom_site_aniso_label
_atom_site_aniso_U_11
_atom_site_aniso_U_22
_atom_site_aniso_U_33
_atom_site_aniso_U_12
_atom_site_aniso_U_13
_atom_site_aniso_U_23
Rh1 0.0176(8) 0.0201(8) 0.0125(7) -0.0045(6) -0.0028(5) -0.0009(6)
P1 0.022(3) 0.016(3) 0.017(2) -0.003(2) -0.005(2) 0.001(2)
Si1 0.020(3) 0.021(3) 0.016(2) -0.001(2) -0.004(2) 0.000(2)
F1 0.023(5) 0.039(6) 0.024(5) -0.005(4) -0.005(4) -0.002(5)
F2 0.024(6) 0.057(7) 0.066(7) 0.016(5) -0.006(5) -0.023(6)
F3 0.042(7) 0.043(7) 0.082(8) 0.014(5) -0.010(6) -0.040(6)
F4 0.036(6) 0.034(6) 0.059(7) -0.008(5) -0.014(5) -0.020(5)
F5 0.021(5) 0.032(6) 0.035(6) -0.005(4) -0.007(4) -0.008(5)
F6 0.049(7) 0.029(6) 0.032(6) -0.006(5) -0.007(5) -0.008(5)
F7 0.107(10) 0.038(7) 0.067(8) -0.027(6) -0.060(7) 0.014(6)
F8 0.072(8) 0.077(8) 0.065(8) -0.048(7) -0.049(6) 0.049(7)
F9 0.037(7) 0.105(9) 0.022(6) -0.009(6) 0.001(5) 0.032(6)
F10 0.028(6) 0.050(7) 0.015(5) 0.006(5) -0.001(4) 0.001(5)
F11 0.033(6) 0.038(6) 0.016(5) -0.013(5) -0.006(4) 0.005(4)
F12 0.049(7) 0.047(7) 0.019(5) -0.003(5) -0.008(5) 0.011(5)
F13 0.046(7) 0.093(9) 0.028(6) -0.010(6) -0.022(5) 0.013(6)
F14 0.047(7) 0.103(9) 0.031(6) -0.041(6) -0.025(5) 0.015(6)
F15 0.035(6) 0.057(7) 0.027(5) -0.022(5) -0.014(4) 0.014(5)
F16 0.022(5) 0.043(6) 0.011(5) 0.003(4) -0.001(4) -0.004(4)
F17 0.028(6) 0.053(7) 0.031(6) 0.006(5) -0.015(4) -0.008(5)
F18 0.028(6) 0.076(8) 0.041(6) 0.022(6) -0.005(5) -0.010(6)
F19 0.042(6) 0.058(7) 0.018(5) 0.015(5) -0.000(4) -0.013(5)
F20 0.041(6) 0.037(6) 0.015(5) -0.002(5) -0.004(4) -0.009(4)
N1 0.020(8) 0.012(7) 0.023(8) -0.002(6) -0.002(6) 0.004(6)
N2 0.012(7) 0.030(8) 0.018(7) -0.004(6) -0.002(6) -0.004(6)

loop_
_atom_type_symbol
_atom_type_description
_atom_type_scat_dispersion_real
_atom_type_scat_dispersion_imag
_atom_type_scat_source
Rh Rh -1.118 0.919
;International Tables for Crystallography
(1992, Vol. C, Tables 4.2.6.8 and 6.1.1.1)
;
P P 0.102 0.094
;International Tables for Crystallography
(1992, Vol. C, Tables 4.2.6.8 and 6.1.1.1)
;
Si Si 0.082 0.070
;International Tables for Crystallography
(1992, Vol. C, Tables 4.2.6.8 and 6.1.1.1)
;
F F 0.017 0.010
;International Tables for Crystallography
(1992, Vol. C, Tables 4.2.6.8 and 6.1.1.1)
;
N N 0.006 0.003
;International Tables for Crystallography
(1992, Vol. C, Tables 4.2.6.8 and 6.1.1.1)
;
C C 0.003 0.002
;International Tables for Crystallography
(1992, Vol. C, Tables 4.2.6.8 and 6.1.1.1)
;
H H 0.000 0.000
;International Tables for Crystallography
(1992, Vol. C, Table 6.1.1.2)
;
B B 0.001 0.001
;International Tables for Crystallography
(1992, Vol. C, Tables 4.2.6.8 and 6.1.1.1)
;

loop_
_geom_angle_atom_site_label_1
_geom_angle_atom_site_label_2
_geom_angle_atom_site_label_3
_geom_angle
_geom_angle_publ_flag
P1 RH1 SI1 98.3(2) ?
P1 RH1 N1 173.7(3) ?
P1 RH1 N2 94.8(3) ?
SI1 RH1 N1 85.7(4) ?
SI1 RH1 N2 85.7(3) ?
N1 RH1 N2 90.4(4) ?
RH1 P1 C20 105.1(5) ?
RH1 P1 C26 114.1(5) ?
RH1 P1 C32 120.5(4) ?
C20 P1 C26 104.8(6) ?
C20 P1 C32 106.2(7) ?
C26 P1 C32 104.8(6) ?
RH1 SI1 C8 98.4(5) ?
RH1 SI1 C17 99.0(5) ?
RH1 SI1 C19 128.4(5) ?
C8 SI1 C17 111.0(7) ?
C8 SI1 C19 109.7(7) ?
C17 SI1 C19 109.3(7) ?
RH1 N1 C1 122(1) ?
RH1 N1 C9 120.6(10) ?
C1 N1 C9 116(1) ?
RH1 N2 C10 125(1) ?
RH1 N2 C18 117.9(10) ?
C10 N2 C18 116(1) ?
N1 C1 C2 124(1) ?
C1 C2 C3 119(1) ?
C2 C3 C4 119(1) ?
C3 C4 C5 122(1) ?
C3 C4 C9 117(1) ?
C5 C4 C9 120(1) ?
C4 C5 C6 120(1) ?
C5 C6 C7 118(1) ?
C6 C7 C8 123(1) ?
SI1 C8 C7 125(1) ?
SI1 C8 C9 116(1) ?
C7 C8 C9 117(1) ?
N1 C9 C4 123(1) ?
N1 C9 C8 116(1) ?
C4 C9 C8 119(1) ?
N2 C10 C11 125(1) ?
C10 C11 C12 118(1) ?
C11 C12 C13 119(1) ?
C12 C13 C14 123(1) ?
C12 C13 C18 118(1) ?
C14 C13 C18 118(1) ?
C13 C14 C15 120(1) ?
C14 C15 C16 121(1) ?
C15 C16 C17 120(1) ?
SI1 C17 C16 124(1) ?
SI1 C17 C18 117(1) ?
C16 C17 C18 117(1) ?
N2 C18 C13 121(1) ?
N2 C18 C17 117(1) ?
C13 C18 C17 121(1) ?
P1 C20 C21 119(1) ?
P1 C20 C25 123(1) ?
C21 C20 C25 116(1) ?
C20 C21 C22 122(1) ?
C21 C22 C23 119(1) ?
C22 C23 C24 119(1) ?
C23 C24 C25 119(1) ?
C20 C25 C24 121(1) ?
P1 C26 C27 121(1) ?
P1 C26 C31 119(1) ?
C27 C26 C31 118(1) ?
C26 C27 C28 121(1) ?
C27 C28 C29 119(1) ?
C28 C29 C30 120(1) ?
C29 C30 C31 118(1) ?
C26 C31 C30 122(1) ?
P1 C32 C33 120(1) ?
P1 C32 C37 119(1) ?
C33 C32 C37 119(1) ?
C32 C33 C34 120(1) ?
C33 C34 C35 119(1) ?
C34 C35 C36 120(1) ?
C35 C36 C37 120(1) ?
C32 C37 C36 120(1) ?
C39 C38 C43 108(1) ?
C39 C38 B1 121(1) ?
C43 C38 B1 129(1) ?
F1 C39 C38 116(1) ?
F1 C39 C40 115(1) ?
C38 C39 C40 127(1) ?
F2 C40 C39 120(1) ?
F2 C40 C41 120(1) ?
C39 C40 C41 119(1) ?
F3 C41 C40 122(1) ?
F3 C41 C42 119(1) ?
C40 C41 C42 118(1) ?
F4 C42 C41 120(1) ?
F4 C42 C43 120(1) ?
C41 C42 C43 119(1) ?
F5 C43 C38 119(1) ?
F5 C43 C42 114(1) ?
C38 C43 C42 126(1) ?
C45 C44 C49 112(1) ?
C45 C44 B1 120(1) ?
C49 C44 B1 126(1) ?
F6 C45 C44 118(1) ?
F6 C45 C46 116(1) ?
C44 C45 C46 125(1) ?
F7 C46 C45 120(1) ?
F7 C46 C47 122(1) ?
C45 C46 C47 117(1) ?
F8 C47 C46 117(1) ?
F8 C47 C48 121(1) ?
C46 C47 C48 121(1) ?
F9 C48 C47 122(1) ?
F9 C48 C49 117(1) ?
C47 C48 C49 120(1) ?
F10 C49 C44 119(1) ?
F10 C49 C48 117(1) ?
C44 C49 C48 122(1) ?
C51 C50 C55 110(1) ?
C51 C50 B1 119(1) ?
C55 C50 B1 128(1) ?
F11 C51 C50 117(1) ?
F11 C51 C52 117(1) ?
C50 C51 C52 124(1) ?
F12 C52 C51 119(1) ?
F12 C52 C53 121(1) ?
C51 C52 C53 119(1) ?
F13 C53 C52 120(1) ?
F13 C53 C54 118(1) ?
C52 C53 C54 120(1) ?
F14 C54 C53 122(1) ?
F14 C54 C55 118(1) ?
C53 C54 C55 118(1) ?
F15 C55 C50 119(1) ?
F15 C55 C54 115(1) ?
C50 C55 C54 125(1) ?
C57 C56 C61 111(1) ?
C57 C56 B1 120(1) ?
C61 C56 B1 127(1) ?
F16 C57 C56 118(1) ?
F16 C57 C58 117(1) ?
C56 C57 C58 124(1) ?
F17 C58 C57 119(1) ?
F17 C58 C59 118(1) ?
C57 C58 C59 121(1) ?
F18 C59 C58 120(1) ?
F18 C59 C60 122(1) ?
C58 C59 C60 116(1) ?
F19 C60 C59 117(1) ?
F19 C60 C61 121(1) ?
C59 C60 C61 121(1) ?
F20 C61 C56 118(1) ?
F20 C61 C60 116(1) ?
C56 C61 C60 124(1) ?
C38 B1 C44 113(1) ?
C38 B1 C50 100(1) ?
C38 B1 C56 114(1) ?
C44 B1 C50 111(1) ?
C44 B1 C56 103(1) ?
C50 B1 C56 114(1) ?
P1 RH1 H1 84(4) no
SI1 RH1 H1 98(4) no
N1 RH1 H1 89(4) no
N2 RH1 H1 176(4) no
N1 C1 H2 117.736 no
C2 C1 H2 117.788 no
C1 C2 H3 120.598 no
C3 C2 H3 120.273 no
C2 C3 H4 120.323 no
C4 C3 H4 120.234 no
C4 C5 H5 119.882 no
C6 C5 H5 119.814 no
C5 C6 H6 120.575 no
C7 C6 H6 120.551 no
C6 C7 H7 118.564 no
C8 C7 H7 118.368 no
N2 C10 H8 117.170 no
C11 C10 H8 117.172 no
C10 C11 H9 120.480 no
C12 C11 H9 120.554 no
C11 C12 H10 120.408 no
C13 C12 H10 120.382 no
C13 C14 H11 119.767 no
C15 C14 H11 119.778 no
C14 C15 H12 119.368 no
C16 C15 H12 119.452 no
C15 C16 H13 119.697 no
C17 C16 H13 119.677 no
SI1 C19 H14 109.335 no
SI1 C19 H15 109.118 no
SI1 C19 H16 109.283 no
H14 C19 H15 109.636 no
H14 C19 H16 109.882 no
H15 C19 H16 109.570 no
C20 C21 H17 118.715 no
C22 C21 H17 118.832 no
C21 C22 H18 120.069 no
C23 C22 H18 120.104 no
C22 C23 H19 120.269 no
C24 C23 H19 120.442 no
C23 C24 H20 119.888 no
C25 C24 H20 120.123 no
C20 C25 H21 119.076 no
C24 C25 H21 119.196 no
C26 C27 H22 119.399 no
C28 C27 H22 119.600 no
C27 C28 H23 120.432 no
C29 C28 H23 120.457 no
C28 C29 H24 119.561 no
C30 C29 H24 119.504 no
C29 C30 H25 120.707 no
C31 C30 H25 120.786 no
C26 C31 H26 118.955 no
C30 C31 H26 118.967 no
C32 C33 H27 119.787 no
C34 C33 H27 120.038 no
C33 C34 H28 120.333 no
C35 C34 H28 120.507 no
C34 C35 H29 119.822 no
C36 C35 H29 119.780 no
C35 C36 H30 120.068 no
C37 C36 H30 119.880 no
C32 C37 H31 119.734 no
C36 C37 H31 119.904 no

loop_
_geom_bond_atom_site_label_1
_geom_bond_atom_site_label_2
_geom_bond_distance
_geom_bond_publ_flag
RH1 P1 2.240(4) yes
RH1 SI1 2.237(4) yes
RH1 N1 2.08(1) yes
RH1 N2 2.15(1) yes
P1 C20 1.80(1) yes
P1 C26 1.81(1) yes
P1 C32 1.81(1) yes
SI1 C8 1.88(2) yes
SI1 C17 1.87(1) yes
SI1 C19 1.84(2) yes
F1 C39 1.38(2) yes
F2 C40 1.35(2) yes
F3 C41 1.33(2) yes
F4 C42 1.36(2) yes
F5 C43 1.39(2) yes
F6 C45 1.35(2) yes
F7 C46 1.33(2) yes
F8 C47 1.36(2) yes
F9 C48 1.34(2) yes
F10 C49 1.36(2) yes
F11 C51 1.36(2) yes
F12 C52 1.34(2) yes
F13 C53 1.37(2) yes
F14 C54 1.35(2) yes
F15 C55 1.38(2) yes
F16 C57 1.37(2) yes
F17 C58 1.39(2) yes
F18 C59 1.34(2) yes
F19 C60 1.38(2) yes
F20 C61 1.36(2) yes
N1 C1 1.32(2) yes
N1 C9 1.37(2) yes
N2 C10 1.34(2) yes
N2 C18 1.39(2) yes
C1 C2 1.42(2) yes
C2 C3 1.35(2) yes
C3 C4 1.42(2) yes
C4 C5 1.40(2) yes
C4 C9 1.43(2) yes
C5 C6 1.39(2) yes
C6 C7 1.42(2) yes
C7 C8 1.39(2) yes
C8 C9 1.43(2) yes
C10 C11 1.39(2) yes
C11 C12 1.35(2) yes
C12 C13 1.44(2) yes
C13 C14 1.45(2) yes
C13 C18 1.41(2) yes
C14 C15 1.37(2) yes
C15 C16 1.43(2) yes
C16 C17 1.40(2) yes
C17 C18 1.45(2) yes
C20 C21 1.38(2) yes
C20 C25 1.41(2) yes
C21 C22 1.39(2) yes
C22 C23 1.37(2) yes
C23 C24 1.41(2) yes
C24 C25 1.36(2) yes
C26 C27 1.39(2) yes
C26 C31 1.39(2) yes
C27 C28 1.37(2) yes
C28 C29 1.41(2) yes
C29 C30 1.37(2) yes
C30 C31 1.38(2) yes
C32 C33 1.40(2) yes
C32 C37 1.35(2) yes
C33 C34 1.43(2) yes
C34 C35 1.36(2) yes
C35 C36 1.39(2) yes
C36 C37 1.42(2) yes
C38 C39 1.39(2) yes
C38 C43 1.40(2) yes
C38 B1 1.66(2) yes
C39 C40 1.37(2) yes
C40 C41 1.36(2) yes
C41 C42 1.38(2) yes
C42 C43 1.37(2) yes
C44 C45 1.37(2) yes
C44 C49 1.43(2) yes
C44 B1 1.65(2) yes
C45 C46 1.39(2) yes
C46 C47 1.39(2) yes
C47 C48 1.32(2) yes
C48 C49 1.39(2) yes
C50 C51 1.43(2) yes
C50 C55 1.38(2) yes
C50 B1 1.68(2) yes
C51 C52 1.36(2) yes
C52 C53 1.34(2) yes
C53 C54 1.36(2) yes
C54 C55 1.38(2) yes
C56 C57 1.39(2) yes
C56 C61 1.41(2) yes
C56 B1 1.61(2) yes
C57 C58 1.37(2) yes
C58 C59 1.37(2) yes
C59 C60 1.36(2) yes
C60 C61 1.35(2) yes
RH1 H1 1.7(1) no
C1 H2 0.953 no
C2 H3 0.951 no
C3 H4 0.953 no
C5 H5 0.949 no
C6 H6 0.950 no
C7 H7 0.951 no
C10 H8 0.949 no
C11 H9 0.950 no
C12 H10 0.952 no
C14 H11 0.951 no
C15 H12 0.951 no
C16 H13 0.952 no
C19 H14 0.947 no
C19 H15 0.951 no
C19 H16 0.948 no
C21 H17 0.952 no
C22 H18 0.951 no
C23 H19 0.951 no
C24 H20 0.951 no
C25 H21 0.950 no
C27 H22 0.951 no
C28 H23 0.950 no
C29 H24 0.951 no
C30 H25 0.951 no
C31 H26 0.952 no
C33 H27 0.952 no
C34 H28 0.951 no
C35 H29 0.951 no
C36 H30 0.951 no
C37 H31 0.951 no

loop_
_geom_contact_atom_site_label_1
_geom_contact_atom_site_label_2
_geom_contact_distance
_geom_contact_site_symmetry_2
F1 C2 3.15(2) 1_655
F1 C3 3.17(2) 1_655
F2 C30 3.53(2) 2_755
F2 C3 3.56(2) 1_655
F3 C30 3.22(2) 2_755
F3 C29 3.33(2) 2_755
F3 C6 3.38(2) 2_655
F4 C6 3.42(2) 2_655
F4 C11 3.56(2) .
F6 F18 2.83(1) 2_666
F6 F14 3.39(1) 2_766
F7 F14 2.79(1) 2_766
F7 F13 3.27(1) 2_766
F8 F9 3.14(1) 2_765
F8 C24 3.25(2) .
F8 C33 3.39(2) 2_765
F9 F9 2.89(2) 2_765
F9 C3 3.46(2) 1_655
F9 C24 3.47(2) .
F9 C25 3.53(2) .
F10 C28 3.08(2) .
F10 C27 3.16(2) .
F10 C3 3.30(2) 1_655
F11 C19 3.52(2) 1_556
F12 C31 3.34(2) 1_556
F12 C16 3.39(2) 1_556
F12 C30 3.51(2) 1_556
F12 C19 3.55(2) 1_556
F13 C31 3.38(2) 1_556
F13 C30 3.39(2) 1_556
F14 C34 3.50(2) 1_556
F14 C46 3.52(2) 2_766
F15 C34 3.28(2) 2_765
F15 C35 3.36(2) 2_765
F16 C21 3.41(2) .
F16 C22 3.44(2) .
F16 C10 3.46(2) .
F16 C27 3.56(2) .
F17 C22 3.32(2) .
F17 C21 3.34(2) .
F17 C10 3.42(2) .
F17 C36 3.46(2) 2_665
F18 F20 3.55(1) 2_666
F19 C22 3.33(2) 2_666
F19 C59 3.38(2) 2_666
F19 C23 3.45(2) 2_666
F19 C60 3.52(2) 2_666
F20 C19 3.19(2) 1_556
F20 C36 3.28(2) 1_556
C4 C24 3.35(2) 2_665
C8 C23 3.58(2) 2_665
C9 C24 3.31(2) 2_665
C12 C16 3.55(2) 2_655
C14 C18 3.57(2) 2_655
C22 C58 3.55(2) .
C23 C47 3.46(2) .
C23 C46 3.52(2) .
C24 C47 3.21(2) .
C24 C48 3.30(2) .
C34 C54 3.42(2) 1_554
C34 C53 3.53(2) 1_554

loop_
_geom_torsion_atom_site_label_1
_geom_torsion_atom_site_label_2
_geom_torsion_atom_site_label_3
_geom_torsion_atom_site_label_4
_geom_torsion
_geom_torsion_site_symmetry_1
_geom_torsion_site_symmetry_2
_geom_torsion_site_symmetry_3
_geom_torsion_site_symmetry_4
_geom_torsion_publ_flag
RH1 P1 C20 C21 17(1) 1_555 1_555 1_555 1_555 yes
RH1 P1 C20 C25 -162(1) 1_555 1_555 1_555 1_555 yes
RH1 P1 C26 C27 -87(1) 1_555 1_555 1_555 1_555 yes
RH1 P1 C26 C31 83(1) 1_555 1_555 1_555 1_555 yes
RH1 P1 C32 C33 -157(1) 1_555 1_555 1_555 1_555 yes
RH1 P1 C32 C37 24(1) 1_555 1_555 1_555 1_555 yes
RH1 SI1 C8 C7 169(1) 1_555 1_555 1_555 1_555 yes
RH1 SI1 C8 C9 -11(1) 1_555 1_555 1_555 1_555 yes
RH1 SI1 C17 C16 -165(1) 1_555 1_555 1_555 1_555 yes
RH1 SI1 C17 C18 12(1) 1_555 1_555 1_555 1_555 yes
RH1 N1 C1 C2 175(1) 1_555 1_555 1_555 1_555 yes
RH1 N1 C9 C4 -173(1) 1_555 1_555 1_555 1_555 yes
RH1 N1 C9 C8 4(1) 1_555 1_555 1_555 1_555 yes
RH1 N2 C10 C11 -168(1) 1_555 1_555 1_555 1_555 yes
RH1 N2 C18 C13 167(1) 1_555 1_555 1_555 1_555 yes
RH1 N2 C18 C17 -9(1) 1_555 1_555 1_555 1_555 yes
P1 RH1 SI1 C8 -165.3(5) 1_555 1_555 1_555 1_555 yes
P1 RH1 SI1 C17 81.7(5) 1_555 1_555 1_555 1_555 yes
P1 RH1 SI1 C19 -41.9(7) 1_555 1_555 1_555 1_555 yes
P1 RH1 N2 C10 88(1) 1_555 1_555 1_555 1_555 yes
P1 RH1 N2 C18 -83.2(10) 1_555 1_555 1_555 1_555 yes
P1 C20 C21 C22 178(1) 1_555 1_555 1_555 1_555 yes
P1 C20 C25 C24 -179(1) 1_555 1_555 1_555 1_555 yes
P1 C26 C27 C28 170(1) 1_555 1_555 1_555 1_555 yes
P1 C26 C31 C30 -171(1) 1_555 1_555 1_555 1_555 yes
P1 C32 C33 C34 -179(1) 1_555 1_555 1_555 1_555 yes
P1 C32 C37 C36 179(1) 1_555 1_555 1_555 1_555 yes
SI1 RH1 P1 C20 172.5(5) 1_555 1_555 1_555 1_555 yes
SI1 RH1 P1 C26 -73.1(5) 1_555 1_555 1_555 1_555 yes
SI1 RH1 P1 C32 52.9(6) 1_555 1_555 1_555 1_555 yes
SI1 RH1 N1 C1 174(1) 1_555 1_555 1_555 1_555 yes
SI1 RH1 N1 C9 -9(1) 1_555 1_555 1_555 1_555 yes
SI1 RH1 N2 C10 -173(1) 1_555 1_555 1_555 1_555 yes
SI1 RH1 N2 C18 14.8(10) 1_555 1_555 1_555 1_555 yes
SI1 C8 C7 C6 177(1) 1_555 1_555 1_555 1_555 yes
SI1 C8 C9 N1 6(1) 1_555 1_555 1_555 1_555 yes
SI1 C8 C9 C4 -176(1) 1_555 1_555 1_555 1_555 yes
SI1 C17 C16 C15 178(1) 1_555 1_555 1_555 1_555 yes
SI1 C17 C18 N2 -2(1) 1_555 1_555 1_555 1_555 yes
SI1 C17 C18 C13 -179(1) 1_555 1_555 1_555 1_555 yes
F1 C39 C38 C43 -178(1) 1_555 1_555 1_555 1_555 yes
F1 C39 C38 B1 -2(2) 1_555 1_555 1_555 1_555 yes
F1 C39 C40 F2 -3(2) 1_555 1_555 1_555 1_555 yes
F1 C39 C40 C41 -179(1) 1_555 1_555 1_555 1_555 yes
F2 C40 C39 C38 177(1) 1_555 1_555 1_555 1_555 yes
F2 C40 C41 F3 4(2) 1_555 1_555 1_555 1_555 yes
F2 C40 C41 C42 -178(1) 1_555 1_555 1_555 1_555 yes
F3 C41 C40 C39 -179(1) 1_555 1_555 1_555 1_555 yes
F3 C41 C42 F4 -2(2) 1_555 1_555 1_555 1_555 yes
F3 C41 C42 C43 178(1) 1_555 1_555 1_555 1_555 yes
F4 C42 C41 C40 -179(1) 1_555 1_555 1_555 1_555 yes
F4 C42 C43 F5 3(2) 1_555 1_555 1_555 1_555 yes
F4 C42 C43 C38 -179(1) 1_555 1_555 1_555 1_555 yes
F5 C43 C38 C39 175(1) 1_555 1_555 1_555 1_555 yes
F5 C43 C38 B1 0(2) 1_555 1_555 1_555 1_555 yes
F5 C43 C42 C41 -177(1) 1_555 1_555 1_555 1_555 yes
F6 C45 C44 C49 179(1) 1_555 1_555 1_555 1_555 yes
F6 C45 C44 B1 3(2) 1_555 1_555 1_555 1_555 yes
F6 C45 C46 F7 -4(2) 1_555 1_555 1_555 1_555 yes
F6 C45 C46 C47 174(1) 1_555 1_555 1_555 1_555 yes
F7 C46 C45 C44 178(1) 1_555 1_555 1_555 1_555 yes
F7 C46 C47 F8 0(2) 1_555 1_555 1_555 1_555 yes
F7 C46 C47 C48 -175(1) 1_555 1_555 1_555 1_555 yes
F8 C47 C46 C45 -179(1) 1_555 1_555 1_555 1_555 yes
F8 C47 C48 F9 2(2) 1_555 1_555 1_555 1_555 yes
F8 C47 C48 C49 -178(1) 1_555 1_555 1_555 1_555 yes
F9 C48 C47 C46 176(1) 1_555 1_555 1_555 1_555 yes
F9 C48 C49 F10 -1(2) 1_555 1_555 1_555 1_555 yes
F9 C48 C49 C44 177(1) 1_555 1_555 1_555 1_555 yes
F10 C49 C44 C45 -175(1) 1_555 1_555 1_555 1_555 yes
F10 C49 C44 B1 0(2) 1_555 1_555 1_555 1_555 yes
F10 C49 C48 C47 178(1) 1_555 1_555 1_555 1_555 yes
F11 C51 C50 C55 -177(1) 1_555 1_555 1_555 1_555 yes
F11 C51 C50 B1 -5(2) 1_555 1_555 1_555 1_555 yes
F11 C51 C52 F12 -2(2) 1_555 1_555 1_555 1_555 yes
F11 C51 C52 C53 178(1) 1_555 1_555 1_555 1_555 yes
F12 C52 C51 C50 -178(1) 1_555 1_555 1_555 1_555 yes
F12 C52 C53 F13 0(2) 1_555 1_555 1_555 1_555 yes
F12 C52 C53 C54 178(1) 1_555 1_555 1_555 1_555 yes
F13 C53 C52 C51 179(1) 1_555 1_555 1_555 1_555 yes
F13 C53 C54 F14 -1(2) 1_555 1_555 1_555 1_555 yes
F13 C53 C54 C55 -179(1) 1_555 1_555 1_555 1_555 yes
F14 C54 C53 C52 -179(1) 1_555 1_555 1_555 1_555 yes
F14 C54 C55 F15 3(2) 1_555 1_555 1_555 1_555 yes
F14 C54 C55 C50 179(1) 1_555 1_555 1_555 1_555 yes
F15 C55 C50 C51 177(1) 1_555 1_555 1_555 1_555 yes
F15 C55 C50 B1 5(2) 1_555 1_555 1_555 1_555 yes
F15 C55 C54 C53 -177(1) 1_555 1_555 1_555 1_555 yes
F16 C57 C56 C61 179(1) 1_555 1_555 1_555 1_555 yes
F16 C57 C56 B1 3(2) 1_555 1_555 1_555 1_555 yes
F16 C57 C58 F17 1(2) 1_555 1_555 1_555 1_555 yes
F16 C57 C58 C59 179(1) 1_555 1_555 1_555 1_555 yes
F17 C58 C57 C56 -177(1) 1_555 1_555 1_555 1_555 yes
F17 C58 C59 F18 -2(2) 1_555 1_555 1_555 1_555 yes
F17 C58 C59 C60 179(1) 1_555 1_555 1_555 1_555 yes
F18 C59 C58 C57 178(1) 1_555 1_555 1_555 1_555 yes
F18 C59 C60 F19 1(2) 1_555 1_555 1_555 1_555 yes
F18 C59 C60 C61 -179(1) 1_555 1_555 1_555 1_555 yes
F19 C60 C59 C58 178(1) 1_555 1_555 1_555 1_555 yes
F19 C60 C61 F20 -1(2) 1_555 1_555 1_555 1_555 yes
F19 C60 C61 C56 -179(1) 1_555 1_555 1_555 1_555 yes
F20 C61 C56 C57 -176(1) 1_555 1_555 1_555 1_555 yes
F20 C61 C56 B1 -1(2) 1_555 1_555 1_555 1_555 yes
F20 C61 C60 C59 179(1) 1_555 1_555 1_555 1_555 yes
N1 RH1 SI1 C8 9.8(6) 1_555 1_555 1_555 1_555 yes
N1 RH1 SI1 C17 -103.2(6) 1_555 1_555 1_555 1_555 yes
N1 RH1 SI1 C19 133.2(7) 1_555 1_555 1_555 1_555 yes
N1 RH1 N2 C10 -88(1) 1_555 1_555 1_555 1_555 yes
N1 RH1 N2 C18 100(1) 1_555 1_555 1_555 1_555 yes
N1 C1 C2 C3 -1(2) 1_555 1_555 1_555 1_555 yes
N1 C9 C4 C3 -2(2) 1_555 1_555 1_555 1_555 yes
N1 C9 C4 C5 175(1) 1_555 1_555 1_555 1_555 yes
N1 C9 C8 C7 -175(1) 1_555 1_555 1_555 1_555 yes
N2 RH1 SI1 C8 100.5(5) 1_555 1_555 1_555 1_555 yes
N2 RH1 SI1 C17 -12.5(5) 1_555 1_555 1_555 1_555 yes
N2 RH1 SI1 C19 -136.0(7) 1_555 1_555 1_555 1_555 yes
N2 RH1 N1 C1 88(1) 1_555 1_555 1_555 1_555 yes
N2 RH1 N1 C9 -95(1) 1_555 1_555 1_555 1_555 yes
N2 C10 C11 C12 0(2) 1_555 1_555 1_555 1_555 yes
N2 C18 C13 C12 3(2) 1_555 1_555 1_555 1_555 yes
N2 C18 C13 C14 -174(1) 1_555 1_555 1_555 1_555 yes
N2 C18 C17 C16 175(1) 1_555 1_555 1_555 1_555 yes
C1 N1 C9 C4 2(2) 1_555 1_555 1_555 1_555 yes
C1 N1 C9 C8 -179(1) 1_555 1_555 1_555 1_555 yes
C1 C2 C3 C4 1(2) 1_555 1_555 1_555 1_555 yes
C2 C1 N1 C9 0(2) 1_555 1_555 1_555 1_555 yes
C2 C3 C4 C5 -177(1) 1_555 1_555 1_555 1_555 yes
C2 C3 C4 C9 0(2) 1_555 1_555 1_555 1_555 yes
C3 C4 C5 C6 178(1) 1_555 1_555 1_555 1_555 yes
C3 C4 C9 C8 179(1) 1_555 1_555 1_555 1_555 yes
C4 C5 C6 C7 1(2) 1_555 1_555 1_555 1_555 yes
C4 C9 C8 C7 2(2) 1_555 1_555 1_555 1_555 yes
C5 C4 C9 C8 -1(2) 1_555 1_555 1_555 1_555 yes
C5 C6 C7 C8 0(2) 1_555 1_555 1_555 1_555 yes
C6 C5 C4 C9 0(2) 1_555 1_555 1_555 1_555 yes
C6 C7 C8 C9 -1(2) 1_555 1_555 1_555 1_555 yes
C7 C8 SI1 C17 -86(1) 1_555 1_555 1_555 1_555 yes
C7 C8 SI1 C19 33(1) 1_555 1_555 1_555 1_555 yes
C8 SI1 C17 C16 91(1) 1_555 1_555 1_555 1_555 yes
C8 SI1 C17 C18 -90(1) 1_555 1_555 1_555 1_555 yes
C9 C8 SI1 C17 91(1) 1_555 1_555 1_555 1_555 yes
C9 C8 SI1 C19 -147(1) 1_555 1_555 1_555 1_555 yes
C10 N2 C18 C13 -4(2) 1_555 1_555 1_555 1_555 yes
C10 N2 C18 C17 177(1) 1_555 1_555 1_555 1_555 yes
C10 C11 C12 C13 -2(2) 1_555 1_555 1_555 1_555 yes
C11 C10 N2 C18 3(2) 1_555 1_555 1_555 1_555 yes
C11 C12 C13 C14 178(1) 1_555 1_555 1_555 1_555 yes
C11 C12 C13 C18 0(2) 1_555 1_555 1_555 1_555 yes
C12 C13 C14 C15 -179(1) 1_555 1_555 1_555 1_555 yes
C12 C13 C18 C17 -179(1) 1_555 1_555 1_555 1_555 yes
C13 C14 C15 C16 0(2) 1_555 1_555 1_555 1_555 yes
C13 C18 C17 C16 -1(2) 1_555 1_555 1_555 1_555 yes
C14 C13 C18 C17 2(2) 1_555 1_555 1_555 1_555 yes
C14 C15 C16 C17 0(2) 1_555 1_555 1_555 1_555 yes
C15 C14 C13 C18 -1(2) 1_555 1_555 1_555 1_555 yes
C15 C16 C17 C18 0(2) 1_555 1_555 1_555 1_555 yes
C16 C17 SI1 C19 -29(1) 1_555 1_555 1_555 1_555 yes
C18 C17 SI1 C19 148(1) 1_555 1_555 1_555 1_555 yes
C20 P1 C26 C27 27(1) 1_555 1_555 1_555 1_555 yes
C20 P1 C26 C31 -161(1) 1_555 1_555 1_555 1_555 yes
C20 P1 C32 C33 82(1) 1_555 1_555 1_555 1_555 yes
C20 P1 C32 C37 -95(1) 1_555 1_555 1_555 1_555 yes
C20 C21 C22 C23 1(2) 1_555 1_555 1_555 1_555 yes
C20 C25 C24 C23 0(2) 1_555 1_555 1_555 1_555 yes
C21 C20 P1 C26 -103(1) 1_555 1_555 1_555 1_555 yes
C21 C20 P1 C32 146(1) 1_555 1_555 1_555 1_555 yes
C21 C20 C25 C24 0(2) 1_555 1_555 1_555 1_555 yes
C21 C22 C23 C24 0(2) 1_555 1_555 1_555 1_555 yes
C22 C21 C20 C25 -1(2) 1_555 1_555 1_555 1_555 yes
C22 C23 C24 C25 0(2) 1_555 1_555 1_555 1_555 yes
C25 C20 P1 C26 76(1) 1_555 1_555 1_555 1_555 yes
C25 C20 P1 C32 -33(1) 1_555 1_555 1_555 1_555 yes
C26 P1 C32 C33 -27(1) 1_555 1_555 1_555 1_555 yes
C26 P1 C32 C37 154(1) 1_555 1_555 1_555 1_555 yes
C26 C27 C28 C29 0(2) 1_555 1_555 1_555 1_555 yes
C26 C31 C30 C29 1(2) 1_555 1_555 1_555 1_555 yes
C27 C26 P1 C32 138(1) 1_555 1_555 1_555 1_555 yes
C27 C26 C31 C30 0(2) 1_555 1_555 1_555 1_555 yes
C27 C28 C29 C30 0(2) 1_555 1_555 1_555 1_555 yes
C28 C27 C26 C31 0(2) 1_555 1_555 1_555 1_555 yes
C28 C29 C30 C31 0(2) 1_555 1_555 1_555 1_555 yes
C31 C26 P1 C32 -50(1) 1_555 1_555 1_555 1_555 yes
C32 C33 C34 C35 0(2) 1_555 1_555 1_555 1_555 yes
C32 C37 C36 C35 0(2) 1_555 1_555 1_555 1_555 yes
C33 C32 C37 C36 1(2) 1_555 1_555 1_555 1_555 yes
C33 C34 C35 C36 0(2) 1_555 1_555 1_555 1_555 yes
C34 C33 C32 C37 -1(2) 1_555 1_555 1_555 1_555 yes
C34 C35 C36 C37 0(2) 1_555 1_555 1_555 1_555 yes
C38 C39 C40 C41 1(2) 1_555 1_555 1_555 1_555 yes
C38 C43 C42 C41 0(2) 1_555 1_555 1_555 1_555 yes
C38 B1 C44 C45 -173(1) 1_555 1_555 1_555 1_555 yes
C38 B1 C44 C49 10(2) 1_555 1_555 1_555 1_555 yes
C38 B1 C50 C51 -63(1) 1_555 1_555 1_555 1_555 yes
C38 B1 C50 C55 107(1) 1_555 1_555 1_555 1_555 yes
C38 B1 C56 C57 -55(1) 1_555 1_555 1_555 1_555 yes
C38 B1 C56 C61 129(1) 1_555 1_555 1_555 1_555 yes
C39 C38 C43 C42 -1(2) 1_555 1_555 1_555 1_555 yes
C39 C38 B1 C44 56(1) 1_555 1_555 1_555 1_555 yes
C39 C38 B1 C50 -62(1) 1_555 1_555 1_555 1_555 yes
C39 C38 B1 C56 174(1) 1_555 1_555 1_555 1_555 yes
C39 C40 C41 C42 -2(2) 1_555 1_555 1_555 1_555 yes
C40 C39 C38 C43 0(2) 1_555 1_555 1_555 1_555 yes
C40 C39 C38 B1 176(1) 1_555 1_555 1_555 1_555 yes
C40 C41 C42 C43 1(2) 1_555 1_555 1_555 1_555 yes
C42 C43 C38 B1 -176(1) 1_555 1_555 1_555 1_555 yes
C43 C38 B1 C44 -127(1) 1_555 1_555 1_555 1_555 yes
C43 C38 B1 C50 112(1) 1_555 1_555 1_555 1_555 yes
C43 C38 B1 C56 -9(2) 1_555 1_555 1_555 1_555 yes
C44 C45 C46 C47 -2(2) 1_555 1_555 1_555 1_555 yes
C44 C49 C48 C47 -2(2) 1_555 1_555 1_555 1_555 yes
C44 B1 C50 C51 175(1) 1_555 1_555 1_555 1_555 yes
C44 B1 C50 C55 -13(2) 1_555 1_555 1_555 1_555 yes
C44 B1 C56 C57 68(1) 1_555 1_555 1_555 1_555 yes
C44 B1 C56 C61 -106(1) 1_555 1_555 1_555 1_555 yes
C45 C44 C49 C48 5(2) 1_555 1_555 1_555 1_555 yes
C45 C44 B1 C50 -60(1) 1_555 1_555 1_555 1_555 yes
C45 C44 B1 C56 62(1) 1_555 1_555 1_555 1_555 yes
C45 C46 C47 C48 5(2) 1_555 1_555 1_555 1_555 yes
C46 C45 C44 C49 -2(2) 1_555 1_555 1_555 1_555 yes
C46 C45 C44 B1 -178(1) 1_555 1_555 1_555 1_555 yes
C46 C47 C48 C49 -3(2) 1_555 1_555 1_555 1_555 yes
C48 C49 C44 B1 -178(1) 1_555 1_555 1_555 1_555 yes
C49 C44 B1 C50 123(1) 1_555 1_555 1_555 1_555 yes
C49 C44 B1 C56 -113(1) 1_555 1_555 1_555 1_555 yes
C50 C51 C52 C53 2(2) 1_555 1_555 1_555 1_555 yes
C50 C55 C54 C53 -1(2) 1_555 1_555 1_555 1_555 yes
C50 B1 C56 C57 -169(1) 1_555 1_555 1_555 1_555 yes
C50 B1 C56 C61 14(2) 1_555 1_555 1_555 1_555 yes
C51 C50 C55 C54 2(2) 1_555 1_555 1_555 1_555 yes
C51 C50 B1 C56 58(1) 1_555 1_555 1_555 1_555 yes
C51 C52 C53 C54 -2(2) 1_555 1_555 1_555 1_555 yes
C52 C51 C50 C55 -2(2) 1_555 1_555 1_555 1_555 yes
C52 C51 C50 B1 169(1) 1_555 1_555 1_555 1_555 yes
C52 C53 C54 C55 1(2) 1_555 1_555 1_555 1_555 yes
C54 C55 C50 B1 -169(1) 1_555 1_555 1_555 1_555 yes
C55 C50 B1 C56 -130(1) 1_555 1_555 1_555 1_555 yes
C56 C57 C58 C59 0(2) 1_555 1_555 1_555 1_555 yes
C56 C61 C60 C59 1(2) 1_555 1_555 1_555 1_555 yes
C57 C56 C61 C60 1(2) 1_555 1_555 1_555 1_555 yes
C57 C58 C59 C60 1(2) 1_555 1_555 1_555 1_555 yes
C58 C57 C56 C61 -2(2) 1_555 1_555 1_555 1_555 yes
C58 C57 C56 B1 -178(1) 1_555 1_555 1_555 1_555 yes
C58 C59 C60 C61 -2(2) 1_555 1_555 1_555 1_555 yes
C60 C61 C56 B1 176(1) 1_555 1_555 1_555 1_555 yes
